data_1566564
loop_
_publ_author_name
'Chen, Jianwei'
'Chen, Jun'
'Wang, Siqi'
'Bao, Xiaoze'
'Li, Songwei'
'Wei, Bin'
'Zhang, Huawei'
'Wang, Hong'

_publ_section_title
;
 Amycolachromones A--F, Isolated from a Streptomycin-Resistant Strain of
 the Deep-Sea Marine Actinomycete Amycolatopsis sp. WP1
;
_journal_issue 3
_journal_name_full 'Marine Drugs'
_journal_page_first 162
_journal_paper_doi 10.3390/md20030162
_journal_volume 20
_journal_year 2022
_chemical_formula_moiety '0.08(C16 H16 O8)'
_chemical_formula_sum 'C1.21 H1.21 O0.6'
_chemical_formula_weight 25.38
_space_group_crystal_system orthorhombic
_space_group_IT_number 19
_space_group_name_Hall 'P 2ac 2ab'
_space_group_name_H-M_alt 'P 21 21 21'
_atom_sites_solution_hydrogens geom
_atom_sites_solution_primary dual
_audit_creation_date 2017-09-15
_audit_creation_method
;
Olex2 1.2
(compiled 2017.03.02 svn.r3394 for OlexSys, GUI svn.r5324)
;
_cell_angle_alpha 90
_cell_angle_beta 90
_cell_angle_gamma 90
_cell_formula_units_Z 53
_cell_length_a 7.7760(3)
_cell_length_b 8.6993(4)
_cell_length_c 26.8196(11)
_cell_measurement_temperature 571(2)
_cell_volume 1814.23(13)
_computing_molecular_graphics 'Olex2 (Dolomanov et al., 2009)'
_computing_publication_material 'Olex2 (Dolomanov et al., 2009)'
_computing_structure_refinement 'ShelXL (Sheldrick, 2015)'
_computing_structure_solution 'ShelXT (Sheldrick, 2015)'
_diffrn_ambient_temperature 571.15
_diffrn_measured_fraction_theta_full 0.997
_diffrn_measured_fraction_theta_max 0.998
_diffrn_measurement_device_type 'multiwire proportional'
_diffrn_measurement_method 'phi and omega scans'
_diffrn_radiation_monochromator graphite
_diffrn_radiation_type MoK\a
_diffrn_radiation_wavelength 0.71073
_diffrn_reflns_av_R_equivalents 0.0327
_diffrn_reflns_av_unetI/netI 0.0263
_diffrn_reflns_Laue_measured_fraction_full 0.997
_diffrn_reflns_Laue_measured_fraction_max 0.998
_diffrn_reflns_limit_h_max 9
_diffrn_reflns_limit_h_min -9
_diffrn_reflns_limit_k_max 10
_diffrn_reflns_limit_k_min -10
_diffrn_reflns_limit_l_max 32
_diffrn_reflns_limit_l_min -33
_diffrn_reflns_number 18086
_diffrn_reflns_point_group_measured_fraction_full 0.998
_diffrn_reflns_point_group_measured_fraction_max 0.999
_diffrn_reflns_theta_full 25.242
_diffrn_reflns_theta_max 25.999
_diffrn_reflns_theta_min 3.038
_exptl_absorpt_coefficient_mu 0.100
_exptl_absorpt_correction_type none
_exptl_crystal_density_diffrn 1.231
_exptl_crystal_F_000 704
_refine_diff_density_max 3.720
_refine_diff_density_min -0.750
_refine_diff_density_rms 0.283
_refine_ls_abs_structure_details
;
 Flack x determined using 1062 quotients [(I+)-(I-)]/[(I+)+(I-)]
 (Parsons, Flack and Wagner, Acta Cryst. B69 (2013) 249-259).
;
_refine_ls_abs_structure_Flack 0.5(3)
_refine_ls_extinction_method none
_refine_ls_goodness_of_fit_ref 2.602
_refine_ls_hydrogen_treatment constr
_refine_ls_matrix_type full
_refine_ls_number_parameters 222
_refine_ls_number_reflns 3568
_refine_ls_number_restraints 0
_refine_ls_restrained_S_all 2.602
_refine_ls_R_factor_all 0.2213
_refine_ls_R_factor_gt 0.2096
_refine_ls_shift/su_max 0.002
_refine_ls_shift/su_mean 0.001
_refine_ls_structure_factor_coef Fsqd
_refine_ls_weighting_details 'w=1/[\s^2^(Fo^2^)+(0.2000P)^2^] where P=(Fo^2^+2Fc^2^)/3'
_refine_ls_weighting_scheme calc
_refine_ls_wR_factor_gt 0.5221
_refine_ls_wR_factor_ref 0.5358
_reflns_Friedel_coverage 0.721
_reflns_Friedel_fraction_full 1.000
_reflns_Friedel_fraction_max 1.000
_reflns_number_gt 3067
_reflns_number_total 3568
_reflns_threshold_expression 'I > 2\s(I)'
_cod_data_source_file temp_2.cif
_cod_data_source_block temp_2
_cod_original_formula_sum 'C1.21 H1.21 O0.60'
_cod_database_code 1566564
_shelx_shelxl_version_number 2014/7
_shelx_space_group_comment
;
The symmetry employed for this shelxl refinement is uniquely defined
by the following loop, which should always be used as a source of
symmetry information in preference to the above space-group names.
They are only intended as comments.
;
_olex2_refinement_description
;
1. Fixed Uiso
 At 1.2 times of:
  All C(H) groups, All C(H,H) groups
 At 1.5 times of:
  All C(H,H,H) groups, All O(H) groups
2.a Ternary CH refined with riding coordinates:
 C00I(H00I), C00N(H00N)
2.b Secondary CH2 refined with riding coordinates:
 C00O(H00A,H00B)
2.c Aromatic/amide H refined with riding coordinates:
 C00K(H00K), C00L(H00L), C00M(H00M)
2.d Idealised Me refined as rotating group:
 C00P(H00C,H00D,H00E), C00Q(H00F,H00G,H00H)
2.e Idealised tetrahedral OH refined as rotating group:
 O002(H002), O003(H003), O006(H006)
;
_olex2_submission_special_instructions 'No special instructions were received'

loop_
_space_group_symop_operation_xyz
'x, y, z'
'-x+1/2, -y, z+1/2'
'-x, y+1/2, -z+1/2'
'x+1/2, -y+1/2, -z'

loop_
_atom_site_label
_atom_site_type_symbol
_atom_site_fract_x
_atom_site_fract_y
_atom_site_fract_z
_atom_site_U_iso_or_equiv
_atom_site_adp_type
_atom_site_occupancy
_atom_site_site_symmetry_order
_atom_site_calc_flag
_atom_site_refinement_flags_posn
_atom_site_refinement_flags_adp
_atom_site_refinement_flags_occupancy
_atom_site_disorder_assembly
_atom_site_disorder_group
O001 O 0.3617(12) 0.5834(11) 0.5626(3) 0.039(2) Uani 1 1 d . . . . .
O002 O 0.5523(11) 0.7375(10) 0.6339(3) 0.039(2) Uani 1 1 d . . . . .
H002 H 0.5654 0.7249 0.6038 0.058 Uiso 1 1 calc GR . . . .
O003 O 0.0950(11) 0.8018(11) 0.5517(3) 0.045(2) Uani 1 1 d . . . . .
H003 H 0.0451 0.7188 0.5518 0.068 Uiso 1 1 calc GR . . . .
O004 O 0.5334(18) 0.4502(12) 0.7007(3) 0.061(3) Uani 1 1 d . . . . .
O005 O 0.0520(14) 0.4770(13) 0.5822(4) 0.058(3) Uani 1 1 d . . . . .
O006 O 0.6007(16) 0.1754(12) 0.6638(4) 0.058(3) Uani 1 1 d . . . . .
H006 H 0.5235 0.1813 0.6845 0.087 Uiso 1 1 calc GR . . . .
O007 O 0.3096(14) 0.6792(12) 0.7346(3) 0.052(3) Uani 1 1 d . . . . .
O008 O 0.0626(14) 0.5527(14) 0.6617(3) 0.057(3) Uani 1 1 d . . . . .
C00B C 0.4284(14) 0.4408(13) 0.5700(4) 0.033(2) Uani 1 1 d . . . . .
C00C C 0.5449(18) 0.2339(14) 0.6196(5) 0.043(3) Uani 1 1 d . . . . .
C00D C 0.4012(15) 0.6484(13) 0.6510(4) 0.034(3) Uani 1 1 d . . . . .
C00E C 0.2790(14) 0.6463(14) 0.6045(4) 0.032(2) Uani 1 1 d . . . . .
C00F C 0.4736(14) 0.4849(13) 0.6597(4) 0.030(2) Uani 1 1 d . . . . .
C00G C 0.1213(16) 0.5453(16) 0.6183(5) 0.043(3) Uani 1 1 d . . . . .
C00H C 0.4780(15) 0.3861(15) 0.6173(5) 0.037(3) Uani 1 1 d . . . . .
C00I C 0.2173(17) 0.8055(18) 0.5911(4) 0.047(3) Uani 1 1 d . . . . .
H00I H 0.3165 0.8661 0.5801 0.057 Uiso 1 1 calc R . . . .
C00J C 0.3152(16) 0.7351(13) 0.6960(4) 0.034(3) Uani 1 1 d . . . . .
C00K C 0.569(3) 0.1444(18) 0.5773(5) 0.058(4) Uani 1 1 d . . . . .
H00K H 0.6147 0.0459 0.5796 0.070 Uiso 1 1 calc R . . . .
C00L C 0.454(2) 0.3508(19) 0.5273(5) 0.057(4) Uani 1 1 d . . . . .
H00L H 0.4237 0.3894 0.4961 0.068 Uiso 1 1 calc R . . . .
C00M C 0.522(2) 0.2066(17) 0.5312(6) 0.057(4) Uani 1 1 d . . . . .
H00M H 0.5373 0.1483 0.5024 0.068 Uiso 1 1 calc R . . . .
C00N C 0.1343(16) 0.8878(16) 0.6363(6) 0.048(3) Uani 1 1 d . . . . .
H00N H 0.0290 0.8322 0.6451 0.057 Uiso 1 1 calc R . . . .
C00O C 0.2544(19) 0.8834(14) 0.6815(5) 0.044(3) Uani 1 1 d . . . . .
H00A H 0.3532 0.9478 0.6743 0.053 Uiso 1 1 calc R . . . .
H00B H 0.1946 0.9287 0.7096 0.053 Uiso 1 1 calc R . . . .
C00P C 0.085(3) 1.0548(16) 0.6237(8) 0.078(6) Uani 1 1 d . . . . .
H00C H 0.1755 1.1020 0.6050 0.117 Uiso 1 1 calc GR . . . .
H00D H 0.0662 1.1112 0.6540 0.117 Uiso 1 1 calc GR . . . .
H00E H -0.0191 1.0551 0.6043 0.117 Uiso 1 1 calc GR . . . .
C00Q C -0.106(2) 0.407(3) 0.5915(8) 0.079(6) Uani 1 1 d . . . . .
H00F H -0.1748 0.4087 0.5617 0.118 Uiso 1 1 calc GR . . . .
H00G H -0.1651 0.4618 0.6175 0.118 Uiso 1 1 calc GR . . . .
H00H H -0.0882 0.3025 0.6017 0.118 Uiso 1 1 calc GR . . . .

loop_
_atom_site_aniso_label
_atom_site_aniso_U_11
_atom_site_aniso_U_22
_atom_site_aniso_U_33
_atom_site_aniso_U_23
_atom_site_aniso_U_13
_atom_site_aniso_U_12
O001 0.042(4) 0.053(5) 0.022(4) -0.005(3) 0.008(3) 0.001(4)
O002 0.029(4) 0.048(5) 0.039(4) -0.005(4) 0.001(3) -0.003(4)
O003 0.039(5) 0.052(5) 0.046(5) 0.004(4) -0.007(4) 0.009(4)
O004 0.101(8) 0.045(5) 0.035(5) -0.006(4) -0.012(5) 0.026(6)
O005 0.043(5) 0.074(6) 0.055(6) -0.020(5) 0.008(5) -0.015(5)
O006 0.084(8) 0.041(5) 0.050(6) 0.006(5) -0.013(5) 0.013(5)
O007 0.066(6) 0.061(6) 0.028(5) -0.018(4) 0.001(4) 0.018(5)
O008 0.048(5) 0.086(7) 0.038(5) -0.001(5) 0.016(4) -0.009(5)
C00B 0.023(5) 0.041(6) 0.034(6) 0.000(5) -0.002(4) 0.007(4)
C00C 0.042(6) 0.041(6) 0.047(7) -0.009(5) -0.007(6) 0.000(5)
C00D 0.043(6) 0.036(5) 0.022(5) 0.002(4) -0.007(5) 0.005(5)
C00E 0.032(5) 0.045(6) 0.017(5) -0.007(4) 0.007(4) 0.004(5)
C00F 0.028(5) 0.034(5) 0.030(5) 0.010(4) 0.000(4) -0.006(4)
C00G 0.032(6) 0.059(7) 0.037(6) 0.008(6) -0.004(5) -0.006(6)
C00H 0.035(5) 0.043(6) 0.034(6) 0.003(5) 0.001(5) 0.001(5)
C00I 0.040(6) 0.077(9) 0.025(5) 0.021(6) -0.012(5) -0.011(7)
C00J 0.041(6) 0.040(6) 0.022(5) 0.002(4) -0.002(4) -0.003(5)
C00K 0.081(10) 0.053(8) 0.041(7) -0.007(6) 0.005(7) 0.016(8)
C00L 0.068(9) 0.066(8) 0.036(7) 0.005(6) -0.009(7) 0.013(8)
C00M 0.046(7) 0.053(7) 0.071(10) -0.035(7) -0.011(7) 0.010(7)
C00N 0.027(5) 0.046(7) 0.070(9) -0.011(6) -0.014(6) 0.019(5)
C00O 0.052(7) 0.032(6) 0.048(7) -0.008(5) -0.002(6) 0.005(5)
C00P 0.101(15) 0.030(7) 0.103(13) -0.002(8) 0.004(12) 0.018(8)
C00Q 0.037(7) 0.094(13) 0.105(14) 0.031(12) -0.014(8) -0.018(8)

loop_
_atom_type_symbol
_atom_type_description
_atom_type_scat_dispersion_real
_atom_type_scat_dispersion_imag
_atom_type_scat_source
C C 0.0033 0.0016 'International Tables Vol C Tables 4.2.6.8 and 6.1.1.4'
H H 0.0000 0.0000 'International Tables Vol C Tables 4.2.6.8 and 6.1.1.4'
O O 0.0106 0.0060 'International Tables Vol C Tables 4.2.6.8 and 6.1.1.4'

loop_
_geom_angle_atom_site_label_1
_geom_angle_atom_site_label_2
_geom_angle_atom_site_label_3
_geom_angle
_geom_angle_site_symmetry_1
_geom_angle_site_symmetry_3
_geom_angle_publ_flag
C00B O001 C00E 114.4(9) . . ?
C00D O002 H002 109.5 . . ?
C00I O003 H003 109.5 . . ?
C00G O005 C00Q 116.5(13) . . ?
C00C O006 H006 109.5 . . ?
O001 C00B C00H 122.9(10) . . ?
O001 C00B C00L 116.4(10) . . ?
C00L C00B C00H 120.6(11) . . ?
O006 C00C C00H 120.1(11) . . ?
O006 C00C C00K 117.3(12) . . ?
C00K C00C C00H 122.4(13) . . ?
O002 C00D C00E 103.9(8) . . ?
O002 C00D C00F 103.8(9) . . ?
O002 C00D C00J 108.9(9) . . ?
C00E C00D C00J 111.0(9) . . ?
C00F C00D C00E 109.2(9) . . ?
C00F C00D C00J 118.6(9) . . ?
O001 C00E C00D 111.3(9) . . ?
O001 C00E C00G 109.4(10) . . ?
O001 C00E C00I 108.3(9) . . ?
C00G C00E C00D 107.2(9) . . ?
C00I C00E C00D 111.7(9) . . ?
C00I C00E C00G 108.9(9) . . ?
O004 C00F C00D 119.8(10) . . ?
O004 C00F C00H 123.7(11) . . ?
C00H C00F C00D 116.3(9) . . ?
O005 C00G C00E 114.9(10) . . ?
O008 C00G O005 125.7(12) . . ?
O008 C00G C00E 118.7(11) . . ?
C00B C00H C00C 116.9(11) . . ?
C00B C00H C00F 120.5(11) . . ?
C00C C00H C00F 122.4(11) . . ?
O003 C00I C00E 111.6(11) . . ?
O003 C00I H00I 108.4 . . ?
O003 C00I C00N 108.3(11) . . ?
C00E C00I H00I 108.4 . . ?
C00E C00I C00N 111.8(9) . . ?
C00N C00I H00I 108.4 . . ?
O007 C00J C00D 120.5(11) . . ?
O007 C00J C00O 128.2(12) . . ?
C00O C00J C00D 111.3(10) . . ?
C00C C00K H00K 121.0 . . ?
C00C C00K C00M 118.1(13) . . ?
C00M C00K H00K 121.0 . . ?
C00B C00L H00L 119.8 . . ?
C00M C00L C00B 120.3(12) . . ?
C00M C00L H00L 119.8 . . ?
C00K C00M H00M 119.2 . . ?
C00L C00M C00K 121.6(13) . . ?
C00L C00M H00M 119.2 . . ?
C00I C00N H00N 107.9 . . ?
C00O C00N C00I 110.7(10) . . ?
C00O C00N H00N 107.9 . . ?
C00O C00N C00P 110.5(13) . . ?
C00P C00N C00I 111.6(14) . . ?
C00P C00N H00N 107.9 . . ?
C00J C00O C00N 116.2(10) . . ?
C00J C00O H00A 108.2 . . ?
C00J C00O H00B 108.2 . . ?
C00N C00O H00A 108.2 . . ?
C00N C00O H00B 108.2 . . ?
H00A C00O H00B 107.4 . . ?
C00N C00P H00C 109.5 . . ?
C00N C00P H00D 109.5 . . ?
C00N C00P H00E 109.5 . . ?
H00C C00P H00D 109.5 . . ?
H00C C00P H00E 109.5 . . ?
H00D C00P H00E 109.5 . . ?
O005 C00Q H00F 109.5 . . ?
O005 C00Q H00G 109.5 . . ?
O005 C00Q H00H 109.5 . . ?
H00F C00Q H00G 109.5 . . ?
H00F C00Q H00H 109.5 . . ?
H00G C00Q H00H 109.5 . . ?

loop_
_geom_bond_atom_site_label_1
_geom_bond_atom_site_label_2
_geom_bond_distance
_geom_bond_site_symmetry_2
_geom_bond_publ_flag
O001 C00B 1.359(14) . ?
O001 C00E 1.405(12) . ?
O002 H002 0.8200 . ?
O002 C00D 1.480(15) . ?
O003 H003 0.8200 . ?
O003 C00I 1.422(14) . ?
O004 C00F 1.231(14) . ?
O005 C00G 1.258(16) . ?
O005 C00Q 1.40(2) . ?
O006 H006 0.8200 . ?
O006 C00C 1.361(17) . ?
O007 C00J 1.145(14) . ?
O008 C00G 1.251(16) . ?
C00B C00H 1.409(16) . ?
C00B C00L 1.402(19) . ?
C00C C00H 1.424(18) . ?
C00C C00K 1.388(19) . ?
C00D C00E 1.568(15) . ?
C00D C00F 1.548(15) . ?
C00D C00J 1.573(16) . ?
C00E C00G 1.553(17) . ?
C00E C00I 1.509(19) . ?
C00F C00H 1.425(18) . ?
C00I H00I 0.9800 . ?
C00I C00N 1.55(2) . ?
C00J C00O 1.429(17) . ?
C00K H00K 0.9300 . ?
C00K C00M 1.40(2) . ?
C00L H00L 0.9300 . ?
C00L C00M 1.37(2) . ?
C00M H00M 0.9300 . ?
C00N H00N 0.9800 . ?
C00N C00O 1.529(18) . ?
C00N C00P 1.541(19) . ?
C00O H00A 0.9700 . ?
C00O H00B 0.9700 . ?
C00P H00C 0.9600 . ?
C00P H00D 0.9600 . ?
C00P H00E 0.9600 . ?
C00Q H00F 0.9600 . ?
C00Q H00G 0.9600 . ?
C00Q H00H 0.9600 . ?
